data_7021784
loop_
_publ_author_name
'Zheng, Feng'
'Hutton, Alan T.'
'van Sittert, Cornelia G. C. E.'
'Moss, John R.'
'Mapolie, Selwyn F.'

_publ_section_title
;
 Synthesis, structural characterization and cis-trans isomerization of
 novel (salicylaldiminato)platinum(ii) complexes.
;
_journal_issue 31
_journal_name_full 'Dalton transactions (Cambridge, England : 2003)'
_journal_page_first 11163
_journal_page_last 11179
_journal_paper_doi 10.1039/c3dt51283e
_journal_volume 42
_journal_year 2013
_chemical_formula_moiety 'C37 H37 Cl1 N O P Pt, 2(C H2 Cl2)'
_chemical_formula_sum 'C39 H41 Cl5 N O P Pt'
_chemical_formula_weight 943.04
_chemical_melting_point 213
_chemical_name_common 3a
_chemical_name_systematic
; 
 ? 
;
_space_group_IT_number 14
_symmetry_cell_setting monoclinic
_symmetry_space_group_name_Hall '-P 2ybc'
_symmetry_space_group_name_H-M 'P 1 21/c 1'
_atom_sites_solution_hydrogens geom
_atom_sites_solution_primary direct
_atom_sites_solution_secondary difmap
_audit_creation_method SHELXL-97
_cell_angle_alpha 90.00
_cell_angle_beta 100.185(2)
_cell_angle_gamma 90.00
_cell_formula_units_Z 4
_cell_length_a 10.3272(9)
_cell_length_b 18.7983(17)
_cell_length_c 20.8684(18)
_cell_measurement_reflns_used 7573
_cell_measurement_temperature 173(2)
_cell_measurement_theta_max 25.68
_cell_measurement_theta_min 1.98
_cell_volume 3987.4(6)
_computing_cell_refinement 'DENZO-SMN (Otwinowski & Minor, 1997)'
_computing_data_collection 'SAINT program (Bruker, 2006)'
_computing_data_reduction 'DENZO-SMN (Otwinowski & Minor, 1997)'
_computing_molecular_graphics 'X-Seed (Barbour, 2001)'
_computing_publication_material 'SHELXL-97 (Sheldrick, 2001)'
_computing_structure_refinement 'SHELXL-97 (Sheldrick, 1997)'
_computing_structure_solution 'SHELXS-97 (Sheldrick, 1997)'
_diffrn_ambient_temperature 173(2)
_diffrn_measured_fraction_theta_full 1.000
_diffrn_measured_fraction_theta_max 1.000
_diffrn_measurement_device_type 'Bruker Kappa Duo Apex II Diffractometer'
_diffrn_measurement_method '0.5\% \f scans and \w scans'
_diffrn_radiation_monochromator graphite
_diffrn_radiation_source 'fine-focus sealed tube'
_diffrn_radiation_type MoK\a
_diffrn_radiation_wavelength 0.71073
_diffrn_reflns_av_R_equivalents 0.0242
_diffrn_reflns_av_unetI/netI 0.0125
_diffrn_reflns_limit_h_max 12
_diffrn_reflns_limit_h_min -12
_diffrn_reflns_limit_k_max 22
_diffrn_reflns_limit_k_min -22
_diffrn_reflns_limit_l_max 25
_diffrn_reflns_limit_l_min -25
_diffrn_reflns_number 63670
_diffrn_reflns_theta_full 25.68
_diffrn_reflns_theta_max 25.68
_diffrn_reflns_theta_min 1.98
_diffrn_standards_decay_% 0
_exptl_absorpt_coefficient_mu 3.925
_exptl_absorpt_correction_T_max 0.5551
_exptl_absorpt_correction_T_min 0.3155
_exptl_absorpt_correction_type empirical
_exptl_absorpt_process_details 'SADABS (Sheldrick, 1997)'
_exptl_crystal_colour yellow
_exptl_crystal_density_diffrn 1.571
_exptl_crystal_density_method 'not measured'
_exptl_crystal_description cubic
_exptl_crystal_F_000 1872
_exptl_crystal_size_max 0.38
_exptl_crystal_size_mid 0.20
_exptl_crystal_size_min 0.17
_refine_diff_density_max 1.604
_refine_diff_density_min -1.563
_refine_diff_density_rms 0.091
_refine_ls_extinction_method none
_refine_ls_goodness_of_fit_ref 1.019
_refine_ls_hydrogen_treatment constr
_refine_ls_matrix_type full
_refine_ls_number_parameters 431
_refine_ls_number_reflns 7573
_refine_ls_number_restraints 10
_refine_ls_restrained_S_all 1.047
_refine_ls_R_factor_all 0.0294
_refine_ls_R_factor_gt 0.0264
_refine_ls_shift/su_max 0.003
_refine_ls_shift/su_mean 0.000
_refine_ls_structure_factor_coef Fsqd
_refine_ls_weighting_details 'calc w=1/[\s^2^(Fo^2^)+(0.0307P)^2^+13.2989P] where P=(Fo^2^+2Fc^2^)/3'
_refine_ls_weighting_scheme calc
_refine_ls_wR_factor_gt 0.0654
_refine_ls_wR_factor_ref 0.0681
_reflns_number_gt 7001
_reflns_number_total 7573
_reflns_threshold_expression >2sigma(I)
_cod_data_source_file c3dt51283e.txt
_cod_data_source_block 3a
_cod_original_sg_symbol_H-M P21/c
_cod_database_code 7021784

loop_
_symmetry_equiv_pos_as_xyz
'x, y, z'
'-x, y+1/2, -z+1/2'
'-x, -y, -z'
'x, -y-1/2, z-1/2'

loop_
_atom_site_label
_atom_site_type_symbol
_atom_site_fract_x
_atom_site_fract_y
_atom_site_fract_z
_atom_site_U_iso_or_equiv
_atom_site_adp_type
_atom_site_occupancy
_atom_site_symmetry_multiplicity
_atom_site_calc_flag
_atom_site_refinement_flags
_atom_site_disorder_assembly
_atom_site_disorder_group
Cl1 Cl 0.07713(8) 0.64932(5) 0.33678(5) 0.0320(2) Uani 1 1 d . . .
Pt2 Pt 0.252183(12) 0.722249(7) 0.324789(6) 0.02201(5) Uani 1 1 d . . .
Cl3A Cl 0.14244(19) 0.62192(12) 0.13321(10) 0.1004(6) Uani 1 1 d D A .
O3 O 0.1060(3) 0.77944(14) 0.26893(15) 0.0361(7) Uani 1 1 d . . .
Cl1A Cl -0.1024(3) 0.7004(2) 0.10943(13) 0.0819(11) Uiso 0.722(11) 1 d PD A 1
C4 C 0.1121(4) 0.8451(2) 0.24903(19) 0.0314(8) Uani 1 1 d . . .
C5 C -0.0057(4) 0.8796(3) 0.2204(2) 0.0442(11) Uani 1 1 d . . .
H5 H -0.0868 0.8547 0.2156 0.053 Uiso 1 1 calc R . .
C6 C -0.0042(5) 0.9493(3) 0.1993(2) 0.0495(13) Uani 1 1 d . . .
H6 H -0.0846 0.9716 0.1809 0.059 Uiso 1 1 calc R . .
C7 C 0.1131(5) 0.9874(2) 0.2046(2) 0.0485(12) Uani 1 1 d . . .
H7 H 0.1127 1.0355 0.1904 0.058 Uiso 1 1 calc R . .
C8 C 0.2282(5) 0.9547(2) 0.2304(2) 0.0415(10) Uani 1 1 d . . .
H8 H 0.3086 0.9800 0.2334 0.050 Uiso 1 1 calc R . .
C9 C 0.2305(4) 0.8834(2) 0.25306(19) 0.0298(8) Uani 1 1 d . . .
C10 C 0.3566(4) 0.85287(19) 0.27636(19) 0.0283(8) Uani 1 1 d . . .
H10 H 0.4292 0.8816 0.2703 0.034 Uiso 1 1 calc R . .
N11 N 0.3882(3) 0.79209(15) 0.30460(15) 0.0238(6) Uani 1 1 d . . .
C12 C 0.5308(3) 0.78126(18) 0.31715(19) 0.0257(8) Uani 1 1 d . . .
C13 C 0.6065(4) 0.8203(2) 0.3678(2) 0.0315(8) Uani 1 1 d . . .
C14 C 0.7433(4) 0.8157(2) 0.3732(2) 0.0425(10) Uani 1 1 d . . .
H14 H 0.7979 0.8407 0.4073 0.051 Uiso 1 1 calc R . .
C15 C 0.8008(4) 0.7758(2) 0.3302(3) 0.0449(11) Uani 1 1 d . . .
H15 H 0.8939 0.7747 0.3342 0.054 Uiso 1 1 calc R . .
C16 C 0.7231(4) 0.7375(2) 0.2813(2) 0.0379(10) Uani 1 1 d . . .
H16 H 0.7639 0.7099 0.2523 0.046 Uiso 1 1 calc R . .
C17 C 0.5864(4) 0.73852(19) 0.2737(2) 0.0288(8) Uani 1 1 d . . .
C18 C 0.5011(4) 0.6977(2) 0.21853(19) 0.0312(8) Uani 1 1 d . . .
H18 H 0.4149 0.6881 0.2323 0.037 Uiso 1 1 calc R . .
C19 C 0.4729(5) 0.7421(3) 0.1564(2) 0.0473(11) Uani 1 1 d . . .
H19A H 0.4177 0.7148 0.1220 0.071 Uiso 1 1 calc R . .
H19B H 0.5560 0.7544 0.1426 0.071 Uiso 1 1 calc R . .
H19C H 0.4269 0.7858 0.1648 0.071 Uiso 1 1 calc R . .
C20 C 0.5586(5) 0.6260(2) 0.2039(2) 0.0501(12) Uani 1 1 d . . .
H20A H 0.4988 0.6025 0.1685 0.075 Uiso 1 1 calc R . .
H20B H 0.5697 0.5961 0.2429 0.075 Uiso 1 1 calc R . .
H20C H 0.6442 0.6334 0.1908 0.075 Uiso 1 1 calc R . .
C21 C 0.5458(5) 0.8677(2) 0.4135(2) 0.0398(10) Uani 1 1 d . . .
H21 H 0.4499 0.8563 0.4077 0.048 Uiso 1 1 calc R . .
C22 C 0.6055(7) 0.8566(3) 0.4852(3) 0.0706(17) Uani 1 1 d . . .
H22A H 0.5623 0.8883 0.5122 0.106 Uiso 1 1 calc R . .
H22B H 0.6998 0.8672 0.4921 0.106 Uiso 1 1 calc R . .
H22C H 0.5925 0.8070 0.4973 0.106 Uiso 1 1 calc R . .
C23 C 0.5593(6) 0.9468(3) 0.3975(3) 0.0595(14) Uani 1 1 d . . .
H23A H 0.5188 0.9758 0.4277 0.089 Uiso 1 1 calc R . .
H23B H 0.5150 0.9560 0.3528 0.089 Uiso 1 1 calc R . .
H23C H 0.6527 0.9591 0.4019 0.089 Uiso 1 1 calc R . .
P24 P 0.37201(9) 0.64280(5) 0.39171(4) 0.02177(18) Uani 1 1 d . . .
C25 C 0.2882(3) 0.6316(2) 0.46130(17) 0.0252(7) Uani 1 1 d . . .
C26 C 0.2529(4) 0.6934(2) 0.4909(2) 0.0337(9) Uani 1 1 d . . .
H26 H 0.2714 0.7384 0.4739 0.040 Uiso 1 1 calc R . .
C27 C 0.1916(4) 0.6900(3) 0.5444(2) 0.0398(10) Uani 1 1 d . . .
H27 H 0.1684 0.7326 0.5641 0.048 Uiso 1 1 calc R . .
C28 C 0.1638(4) 0.6248(3) 0.5693(2) 0.0413(10) Uani 1 1 d . . .
H28 H 0.1222 0.6224 0.6064 0.050 Uiso 1 1 calc R . .
C29 C 0.1969(4) 0.5632(3) 0.5400(2) 0.0439(11) Uani 1 1 d . . .
H29 H 0.1767 0.5183 0.5567 0.053 Uiso 1 1 calc R . .
C30 C 0.2596(4) 0.5661(2) 0.4861(2) 0.0337(9) Uani 1 1 d . . .
H30 H 0.2827 0.5234 0.4665 0.040 Uiso 1 1 calc R . .
C31 C 0.3763(3) 0.55635(19) 0.35237(18) 0.0251(7) Uani 1 1 d . . .
C32 C 0.3082(4) 0.5457(2) 0.28956(19) 0.0301(8) Uani 1 1 d . . .
H32 H 0.2619 0.5841 0.2664 0.036 Uiso 1 1 calc R . .
C33 C 0.3074(4) 0.4792(2) 0.2603(2) 0.0381(10) Uani 1 1 d . . .
H33 H 0.2602 0.4723 0.2174 0.046 Uiso 1 1 calc R . .
C34 C 0.3751(4) 0.4231(2) 0.2935(2) 0.0407(10) Uani 1 1 d . . .
H34 H 0.3721 0.3773 0.2741 0.049 Uiso 1 1 calc R . .
C35 C 0.4473(5) 0.4339(2) 0.3551(2) 0.0426(10) Uani 1 1 d . . .
H35 H 0.4964 0.3958 0.3773 0.051 Uiso 1 1 calc R . .
C36 C 0.4486(4) 0.5001(2) 0.3848(2) 0.0344(9) Uani 1 1 d . . .
H36 H 0.4986 0.5071 0.4271 0.041 Uiso 1 1 calc R . .
C37 C 0.5441(4) 0.65111(19) 0.43238(19) 0.0274(8) Uani 1 1 d . . .
C38 C 0.5762(4) 0.6669(2) 0.4985(2) 0.0379(9) Uani 1 1 d . . .
H38 H 0.5086 0.6783 0.5222 0.046 Uiso 1 1 calc R . .
C39 C 0.7072(5) 0.6659(3) 0.5299(2) 0.0507(12) Uani 1 1 d . . .
H39 H 0.7282 0.6751 0.5753 0.061 Uiso 1 1 calc R . .
C40 C 0.8065(4) 0.6515(3) 0.4952(3) 0.0502(12) Uani 1 1 d . . .
H40 H 0.8958 0.6520 0.5165 0.060 Uiso 1 1 calc R . .
Cl3B Cl 0.0077(6) 0.9545(3) 0.4126(3) 0.165(3) Uiso 0.535(5) 1 d PD B 1
C41 C 0.7758(4) 0.6363(2) 0.4297(2) 0.0425(10) Uani 1 1 d . . .
H41 H 0.8441 0.6266 0.4058 0.051 Uiso 1 1 calc R . .
C42 C 0.6456(4) 0.6351(2) 0.3984(2) 0.0327(8) Uani 1 1 d . . .
H42 H 0.6253 0.6234 0.3535 0.039 Uiso 1 1 calc R . .
Cl1B Cl 0.2533(4) 0.9048(3) 0.4800(2) 0.1172(17) Uiso 0.535(5) 1 d PD B 1
C2B C 0.1143(7) 0.8693(4) 0.4212(4) 0.0363(18) Uiso 0.535(5) 1 d PD B 1
H2B1 H 0.0706 0.8290 0.4391 0.044 Uiso 0.535(5) 1 calc PR B 1
H2B2 H 0.1406 0.8553 0.3796 0.044 Uiso 0.535(5) 1 calc PR B 1
C2A C 0.0058(6) 0.6477(4) 0.1666(3) 0.0778(19) Uani 1 1 d D . .
H2A1 H 0.0352 0.6754 0.2068 0.093 Uiso 1 1 calc R A 1
H2A2 H -0.0412 0.6049 0.1780 0.093 Uiso 1 1 calc R A 1
Cl1C Cl 0.2066(7) 1.0013(3) 0.4111(3) 0.142(3) Uiso 0.465(5) 1 d PD B 2
Cl3C Cl 0.0938(10) 0.8744(5) 0.4495(5) 0.215(5) Uiso 0.465(5) 1 d PD B 2
C2C C 0.0794(13) 0.9395(7) 0.3890(6) 0.085(4) Uiso 0.465(5) 1 d PD B 2
H2C1 H -0.0070 0.9635 0.3849 0.102 Uiso 0.465(5) 1 calc PR B 2
H2C2 H 0.0862 0.9175 0.3466 0.102 Uiso 0.465(5) 1 calc PR B 2
Cl1D Cl -0.1283(6) 0.6652(6) 0.1104(3) 0.082(3) Uiso 0.278(11) 1 d PD A 2

loop_
_atom_site_aniso_label
_atom_site_aniso_U_11
_atom_site_aniso_U_22
_atom_site_aniso_U_33
_atom_site_aniso_U_23
_atom_site_aniso_U_13
_atom_site_aniso_U_12
Cl1 0.0204(4) 0.0318(5) 0.0439(5) 0.0082(4) 0.0056(4) -0.0035(3)
Pt2 0.01780(8) 0.01994(8) 0.02875(8) 0.00404(5) 0.00537(5) 0.00137(5)
Cl3A 0.0825(12) 0.1190(16) 0.0949(13) 0.0368(12) 0.0024(10) 0.0147(11)
O3 0.0225(13) 0.0354(15) 0.0492(17) 0.0179(13) 0.0035(12) 0.0034(11)
C4 0.0288(19) 0.034(2) 0.034(2) 0.0101(16) 0.0124(16) 0.0102(16)
C5 0.029(2) 0.054(3) 0.054(3) 0.024(2) 0.0164(19) 0.0151(19)
C6 0.044(3) 0.056(3) 0.055(3) 0.026(2) 0.024(2) 0.032(2)
C7 0.058(3) 0.033(2) 0.059(3) 0.018(2) 0.024(2) 0.023(2)
C8 0.047(3) 0.027(2) 0.052(3) 0.0088(19) 0.016(2) 0.0081(18)
C9 0.032(2) 0.0243(18) 0.035(2) 0.0054(15) 0.0111(16) 0.0083(15)
C10 0.0286(19) 0.0220(18) 0.036(2) 0.0025(15) 0.0105(16) -0.0002(14)
N11 0.0219(15) 0.0194(14) 0.0315(16) 0.0010(12) 0.0081(12) 0.0015(11)
C12 0.0208(17) 0.0196(17) 0.038(2) 0.0083(14) 0.0072(15) 0.0006(13)
C13 0.0289(19) 0.0234(18) 0.041(2) 0.0050(16) 0.0025(16) -0.0033(15)
C14 0.030(2) 0.035(2) 0.058(3) 0.006(2) -0.0041(19) -0.0063(18)
C15 0.023(2) 0.037(2) 0.074(3) 0.017(2) 0.007(2) 0.0012(17)
C16 0.030(2) 0.029(2) 0.060(3) 0.0117(19) 0.019(2) 0.0064(16)
C17 0.0288(19) 0.0194(17) 0.040(2) 0.0082(15) 0.0110(16) 0.0015(14)
C18 0.036(2) 0.0221(18) 0.039(2) 0.0013(16) 0.0151(17) 0.0019(16)
C19 0.058(3) 0.037(2) 0.044(3) 0.005(2) 0.001(2) -0.003(2)
C20 0.070(3) 0.034(2) 0.047(3) -0.005(2) 0.014(2) 0.014(2)
C21 0.044(2) 0.034(2) 0.039(2) -0.0022(18) 0.0020(19) -0.0046(18)
C22 0.104(5) 0.056(3) 0.044(3) -0.005(2) -0.007(3) 0.003(3)
C23 0.086(4) 0.033(2) 0.062(3) -0.003(2) 0.019(3) 0.007(3)
P24 0.0209(4) 0.0189(4) 0.0260(4) 0.0021(3) 0.0057(3) 0.0015(3)
C25 0.0201(17) 0.0289(19) 0.0269(18) 0.0012(14) 0.0045(14) 0.0009(14)
C26 0.034(2) 0.030(2) 0.040(2) -0.0027(17) 0.0125(17) -0.0016(16)
C27 0.033(2) 0.051(3) 0.036(2) -0.0096(19) 0.0084(18) 0.0047(19)
C28 0.030(2) 0.066(3) 0.030(2) 0.005(2) 0.0111(17) 0.005(2)
C29 0.045(2) 0.046(3) 0.044(2) 0.016(2) 0.018(2) 0.002(2)
C30 0.036(2) 0.031(2) 0.037(2) 0.0072(16) 0.0130(17) 0.0049(16)
C31 0.0242(17) 0.0219(17) 0.0316(19) 0.0001(14) 0.0113(15) 0.0005(14)
C32 0.0253(18) 0.0300(19) 0.036(2) -0.0022(16) 0.0086(16) -0.0006(15)
C33 0.031(2) 0.041(2) 0.045(2) -0.0145(19) 0.0134(18) -0.0064(18)
C34 0.038(2) 0.029(2) 0.061(3) -0.0139(19) 0.025(2) -0.0035(17)
C35 0.050(3) 0.025(2) 0.058(3) 0.0015(19) 0.024(2) 0.0100(18)
C36 0.040(2) 0.028(2) 0.036(2) 0.0017(16) 0.0112(18) 0.0065(17)
C37 0.0233(17) 0.0242(18) 0.034(2) 0.0074(15) 0.0041(15) 0.0011(14)
C38 0.027(2) 0.050(3) 0.036(2) -0.0006(19) 0.0033(17) -0.0032(18)
C39 0.036(2) 0.069(3) 0.043(3) 0.003(2) -0.005(2) -0.007(2)
C40 0.028(2) 0.057(3) 0.061(3) 0.014(2) -0.006(2) 0.000(2)
C41 0.026(2) 0.040(2) 0.063(3) 0.012(2) 0.012(2) 0.0050(17)
C42 0.0283(19) 0.031(2) 0.041(2) 0.0079(17) 0.0108(17) 0.0035(16)
C2A 0.083(4) 0.089(5) 0.055(3) 0.008(3) -0.006(3) -0.006(4)

loop_
_atom_type_symbol
_atom_type_description
_atom_type_scat_dispersion_real
_atom_type_scat_dispersion_imag
_atom_type_scat_source
C C 0.0033 0.0016 'International Tables Vol C Tables 4.2.6.8 and 6.1.1.4'
H H 0.0000 0.0000 'International Tables Vol C Tables 4.2.6.8 and 6.1.1.4'
N N 0.0061 0.0033 'International Tables Vol C Tables 4.2.6.8 and 6.1.1.4'
O O 0.0106 0.0060 'International Tables Vol C Tables 4.2.6.8 and 6.1.1.4'
P P 0.1023 0.0942 'International Tables Vol C Tables 4.2.6.8 and 6.1.1.4'
Cl Cl 0.1484 0.1585 'International Tables Vol C Tables 4.2.6.8 and 6.1.1.4'
Pt Pt -1.7033 8.3905 'International Tables Vol C Tables 4.2.6.8 and 6.1.1.4'

loop_
_geom_angle_atom_site_label_1
_geom_angle_atom_site_label_2
_geom_angle_atom_site_label_3
_geom_angle
N11 Pt2 O3 90.58(11)
N11 Pt2 P24 103.50(9)
O3 Pt2 P24 165.89(8)
N11 Pt2 Cl1 172.38(9)
O3 Pt2 Cl1 82.00(8)
P24 Pt2 Cl1 83.95(3)
C4 O3 Pt2 127.3(3)
O3 C4 C9 123.6(3)
O3 C4 C5 118.8(4)
C9 C4 C5 117.6(4)
C6 C5 C4 120.8(4)
C6 C5 H5 119.6
C4 C5 H5 119.6
C5 C6 C7 121.4(4)
C5 C6 H6 119.3
C7 C6 H6 119.3
C8 C7 C6 118.9(4)
C8 C7 H7 120.6
C6 C7 H7 120.6
C7 C8 C9 121.4(4)
C7 C8 H8 119.3
C9 C8 H8 119.3
C4 C9 C8 120.0(4)
C4 C9 C10 123.0(3)
C8 C9 C10 116.9(4)
N11 C10 C9 130.4(4)
N11 C10 H10 114.8
C9 C10 H10 114.8
C10 N11 C12 111.5(3)
C10 N11 Pt2 122.5(3)
C12 N11 Pt2 125.9(2)
C13 C12 C17 123.1(3)
C13 C12 N11 118.1(3)
C17 C12 N11 118.5(3)
C14 C13 C12 116.7(4)
C14 C13 C21 120.4(4)
C12 C13 C21 122.8(4)
C15 C14 C13 121.6(4)
C15 C14 H14 119.2
C13 C14 H14 119.2
C14 C15 C16 120.1(4)
C14 C15 H15 119.9
C16 C15 H15 119.9
C15 C16 C17 121.4(4)
C15 C16 H16 119.3
C17 C16 H16 119.3
C16 C17 C12 117.1(4)
C16 C17 C18 121.1(4)
C12 C17 C18 121.7(3)
C20 C18 C19 109.7(4)
C20 C18 C17 113.7(4)
C19 C18 C17 111.3(3)
C20 C18 H18 107.3
C19 C18 H18 107.3
C17 C18 H18 107.3
C18 C19 H19A 109.5
C18 C19 H19B 109.5
H19A C19 H19B 109.5
C18 C19 H19C 109.5
H19A C19 H19C 109.5
H19B C19 H19C 109.5
C18 C20 H20A 109.5
C18 C20 H20B 109.5
H20A C20 H20B 109.5
C18 C20 H20C 109.5
H20A C20 H20C 109.5
H20B C20 H20C 109.5
C13 C21 C22 113.2(4)
C13 C21 C23 111.6(4)
C22 C21 C23 108.0(4)
C13 C21 H21 107.9
C22 C21 H21 107.9
C23 C21 H21 107.9
C21 C22 H22A 109.5
C21 C22 H22B 109.5
H22A C22 H22B 109.5
C21 C22 H22C 109.5
H22A C22 H22C 109.5
H22B C22 H22C 109.5
C21 C23 H23A 109.5
C21 C23 H23B 109.5
H23A C23 H23B 109.5
C21 C23 H23C 109.5
H23A C23 H23C 109.5
H23B C23 H23C 109.5
C31 P24 C25 107.87(17)
C31 P24 C37 100.67(17)
C25 P24 C37 101.42(17)
C31 P24 Pt2 111.41(12)
C25 P24 Pt2 106.43(12)
C37 P24 Pt2 127.55(12)
C30 C25 C26 119.0(3)
C30 C25 P24 124.1(3)
C26 C25 P24 116.9(3)
C27 C26 C25 120.9(4)
C27 C26 H26 119.6
C25 C26 H26 119.6
C26 C27 C28 120.1(4)
C26 C27 H27 119.9
C28 C27 H27 119.9
C27 C28 C29 119.5(4)
C27 C28 H28 120.2
C29 C28 H28 120.2
C28 C29 C30 120.7(4)
C28 C29 H29 119.6
C30 C29 H29 119.6
C25 C30 C29 119.7(4)
C25 C30 H30 120.2
C29 C30 H30 120.2
C32 C31 C36 119.1(3)
C32 C31 P24 120.3(3)
C36 C31 P24 120.6(3)
C31 C32 C33 120.5(4)
C31 C32 H32 119.8
C33 C32 H32 119.8
C34 C33 C32 120.1(4)
C34 C33 H33 119.9
C32 C33 H33 119.9
C35 C34 C33 119.7(4)
C35 C34 H34 120.1
C33 C34 H34 120.1
C34 C35 C36 120.6(4)
C34 C35 H35 119.7
C36 C35 H35 119.7
C35 C36 C31 119.9(4)
C35 C36 H36 120.0
C31 C36 H36 120.0
C38 C37 C42 118.7(4)
C38 C37 P24 121.2(3)
C42 C37 P24 119.9(3)
C37 C38 C39 120.3(4)
C37 C38 H38 119.8
C39 C38 H38 119.8
C40 C39 C38 120.2(4)
C40 C39 H39 119.9
C38 C39 H39 119.9
C41 C40 C39 119.9(4)
C41 C40 H40 120.1
C39 C40 H40 120.1
C40 C41 C42 120.3(4)
C40 C41 H41 119.9
C42 C41 H41 119.9
C41 C42 C37 120.6(4)
C41 C42 H42 119.7
C37 C42 H42 119.7
Cl1B C2B Cl3B 97.3(4)
Cl1B C2B H2B1 112.3
Cl3B C2B H2B1 112.3
Cl1B C2B H2B2 112.3
Cl3B C2B H2B2 112.3
H2B1 C2B H2B2 109.9
Cl1D C2A Cl3A 113.6(4)
Cl3A C2A Cl1A 110.0(3)
Cl1D C2A H2A1 125.4
Cl3A C2A H2A1 109.7
Cl1A C2A H2A1 109.7
Cl1D C2A H2A2 87.1
Cl3A C2A H2A2 109.7
Cl1A C2A H2A2 109.7
H2A1 C2A H2A2 108.2
Cl3C C2C Cl1C 108.2(6)
Cl3C C2C H2C1 110.1
Cl1C C2C H2C1 110.1
Cl3C C2C H2C2 110.1
Cl1C C2C H2C2 110.1
H2C1 C2C H2C2 108.4

loop_
_geom_bond_atom_site_label_1
_geom_bond_atom_site_label_2
_geom_bond_distance
Cl1 Pt2 2.3174(9)
Pt2 N11 2.021(3)
Pt2 O3 2.043(3)
Pt2 P24 2.2585(9)
Cl3A C2A 1.748(7)
O3 C4 1.307(5)
Cl1A C2A 1.784(5)
C4 C9 1.409(6)
C4 C5 1.414(5)
C5 C6 1.382(6)
C5 H5 0.9500
C6 C7 1.395(7)
C6 H6 0.9500
C7 C8 1.363(6)
C7 H7 0.9500
C8 C9 1.419(5)
C8 H8 0.9500
C9 C10 1.428(5)
C10 N11 1.300(5)
C10 H10 0.9500
N11 C12 1.463(5)
C12 C13 1.404(5)
C12 C17 1.408(5)
C13 C14 1.400(6)
C13 C21 1.521(6)
C14 C15 1.383(7)
C14 H14 0.9500
C15 C16 1.383(7)
C15 H15 0.9500
C16 C17 1.392(6)
C16 H16 0.9500
C17 C18 1.528(6)
C18 C20 1.524(5)
C18 C19 1.526(6)
C18 H18 1.0000
C19 H19A 0.9800
C19 H19B 0.9800
C19 H19C 0.9800
C20 H20A 0.9800
C20 H20B 0.9800
C20 H20C 0.9800
C21 C22 1.529(7)
C21 C23 1.535(6)
C21 H21 1.0000
C22 H22A 0.9800
C22 H22B 0.9800
C22 H22C 0.9800
C23 H23A 0.9800
C23 H23B 0.9800
C23 H23C 0.9800
P24 C31 1.825(4)
P24 C25 1.830(4)
P24 C37 1.836(4)
C25 C30 1.387(5)
C25 C26 1.394(5)
C26 C27 1.379(6)
C26 H26 0.9500
C27 C28 1.381(7)
C27 H27 0.9500
C28 C29 1.382(7)
C28 H28 0.9500
C29 C30 1.394(6)
C29 H29 0.9500
C30 H30 0.9500
C31 C32 1.388(5)
C31 C36 1.399(5)
C32 C33 1.391(6)
C32 H32 0.9500
C33 C34 1.383(6)
C33 H33 0.9500
C34 C35 1.382(7)
C34 H34 0.9500
C35 C36 1.388(6)
C35 H35 0.9500
C36 H36 0.9500
C37 C38 1.392(6)
C37 C42 1.399(5)
C38 C39 1.395(6)
C38 H38 0.9500
C39 C40 1.384(7)
C39 H39 0.9500
C40 C41 1.378(7)
C40 H40 0.9500
Cl3B C2B 1.932(7)
C41 C42 1.387(6)
C41 H41 0.9500
C42 H42 0.9500
Cl1B C2B 1.840(6)
C2B H2B1 0.9900
C2B H2B2 0.9900
C2A Cl1D 1.681(6)
C2A H2A1 0.9900
C2A H2A2 0.9900
Cl1C C2C 1.753(8)
Cl3C C2C 1.745(8)
C2C H2C1 0.9900
C2C H2C2 0.9900

loop_
_geom_torsion_atom_site_label_1
_geom_torsion_atom_site_label_2
_geom_torsion_atom_site_label_3
_geom_torsion_atom_site_label_4
_geom_torsion
N11 Pt2 O3 C4 -17.2(3)
P24 Pt2 O3 C4 159.1(3)
Cl1 Pt2 O3 C4 164.6(3)
Pt2 O3 C4 C9 12.4(6)
Pt2 O3 C4 C5 -169.1(3)
O3 C4 C5 C6 179.3(4)
C9 C4 C5 C6 -2.1(7)
C4 C5 C6 C7 1.0(8)
C5 C6 C7 C8 0.7(8)
C6 C7 C8 C9 -1.2(7)
O3 C4 C9 C8 -179.8(4)
C5 C4 C9 C8 1.7(6)
O3 C4 C9 C10 3.3(6)
C5 C4 C9 C10 -175.2(4)
C7 C8 C9 C4 0.0(7)
C7 C8 C9 C10 177.0(4)
C4 C9 C10 N11 -9.6(7)
C8 C9 C10 N11 173.5(4)
C9 C10 N11 C12 177.0(4)
C9 C10 N11 Pt2 -1.3(6)
O3 Pt2 N11 C10 11.2(3)
P24 Pt2 N11 C10 -167.9(3)
Cl1 Pt2 N11 C10 24.4(9)
O3 Pt2 N11 C12 -166.8(3)
P24 Pt2 N11 C12 14.1(3)
Cl1 Pt2 N11 C12 -153.6(5)
C10 N11 C12 C13 73.8(4)
Pt2 N11 C12 C13 -108.0(3)
C10 N11 C12 C17 -99.4(4)
Pt2 N11 C12 C17 78.8(4)
C17 C12 C13 C14 0.8(5)
N11 C12 C13 C14 -172.0(3)
C17 C12 C13 C21 178.5(4)
N11 C12 C13 C21 5.7(5)
C12 C13 C14 C15 1.1(6)
C21 C13 C14 C15 -176.6(4)
C13 C14 C15 C16 -1.8(7)
C14 C15 C16 C17 0.6(6)
C15 C16 C17 C12 1.2(6)
C15 C16 C17 C18 178.3(4)
C13 C12 C17 C16 -1.9(5)
N11 C12 C17 C16 170.9(3)
C13 C12 C17 C18 -179.1(3)
N11 C12 C17 C18 -6.3(5)
C16 C17 C18 C20 37.7(5)
C12 C17 C18 C20 -145.2(4)
C16 C17 C18 C19 -86.7(5)
C12 C17 C18 C19 90.3(4)
C14 C13 C21 C22 -49.5(6)
C12 C13 C21 C22 132.8(5)
C14 C13 C21 C23 72.6(5)
C12 C13 C21 C23 -105.0(5)
N11 Pt2 P24 C31 -111.13(15)
O3 Pt2 P24 C31 72.7(4)
Cl1 Pt2 P24 C31 67.24(12)
N11 Pt2 P24 C25 131.53(15)
O3 Pt2 P24 C25 -44.7(4)
Cl1 Pt2 P24 C25 -50.10(13)
N11 Pt2 P24 C37 12.38(19)
O3 Pt2 P24 C37 -163.8(4)
Cl1 Pt2 P24 C37 -169.25(16)
C31 P24 C25 C30 12.2(4)
C37 P24 C25 C30 -93.1(3)
Pt2 P24 C25 C30 131.8(3)
C31 P24 C25 C26 -168.5(3)
C37 P24 C25 C26 86.2(3)
Pt2 P24 C25 C26 -48.8(3)
C30 C25 C26 C27 0.6(6)
P24 C25 C26 C27 -178.8(3)
C25 C26 C27 C28 -0.2(6)
C26 C27 C28 C29 -0.5(7)
C27 C28 C29 C30 0.9(7)
C26 C25 C30 C29 -0.2(6)
P24 C25 C30 C29 179.1(3)
C28 C29 C30 C25 -0.6(7)
C25 P24 C31 C32 114.9(3)
C37 P24 C31 C32 -139.3(3)
Pt2 P24 C31 C32 -1.5(3)
C25 P24 C31 C36 -65.4(3)
C37 P24 C31 C36 40.4(3)
Pt2 P24 C31 C36 178.1(3)
C36 C31 C32 C33 2.6(6)
P24 C31 C32 C33 -177.7(3)
C31 C32 C33 C34 -0.3(6)
C32 C33 C34 C35 -2.2(6)
C33 C34 C35 C36 2.3(6)
C34 C35 C36 C31 0.1(6)
C32 C31 C36 C35 -2.5(6)
P24 C31 C36 C35 177.8(3)
C31 P24 C37 C38 -128.1(3)
C25 P24 C37 C38 -17.2(4)
Pt2 P24 C37 C38 104.1(3)
C31 P24 C37 C42 46.0(3)
C25 P24 C37 C42 156.9(3)
Pt2 P24 C37 C42 -81.8(3)
C42 C37 C38 C39 -0.7(6)
P24 C37 C38 C39 173.5(4)
C37 C38 C39 C40 2.1(7)
C38 C39 C40 C41 -1.6(8)
C39 C40 C41 C42 -0.3(7)
C40 C41 C42 C37 1.7(6)
C38 C37 C42 C41 -1.2(6)
P24 C37 C42 C41 -175.4(3)
